data_7249076
loop_
_publ_author_name
'Deb, Mousumi'
'Singh, Hoshiyar'
'Manhas, Diksha'
'Nandi, Utpal'
'Guru, Santosh Kumar'
'Das, Parthasarathi'

_publ_section_title
;
 Development of di-arylated 1,2,4-triazole-based derivatives as
 therapeutic agents against breast cancer: synthesis and biological
 evaluation
;
_journal_name_full 'RSC Medicinal Chemistry'
_journal_paper_doi 10.1039/D4MD00285G
_journal_year 2024
_chemical_formula_moiety 'C18 H17 N5 O3'
_chemical_formula_sum 'C18 H17 N5 O3'
_chemical_formula_weight 351.36
_space_group_crystal_system monoclinic
_space_group_IT_number 14
_space_group_name_Hall '-P 2yn'
_space_group_name_H-M_alt 'P 1 21/n 1'
_atom_sites_solution_hydrogens mixed
_atom_sites_solution_primary dual
_audit_creation_date 2023-12-19
_audit_creation_method
;
Olex2 1.5
(compiled 2023.03.06 svn.rbb2c1857 for OlexSys, GUI svn.r6748)
;
_audit_update_record
;
2023-12-19 deposited with the CCDC.	2024-07-22 downloaded from the CCDC.
;
_cell_angle_alpha 90
_cell_angle_beta 105.985(3)
_cell_angle_gamma 90
_cell_formula_units_Z 4
_cell_length_a 13.0154(5)
_cell_length_b 6.8065(2)
_cell_length_c 20.5824(6)
_cell_measurement_reflns_used 3394
_cell_measurement_temperature 293(2)
_cell_measurement_theta_max 28.7200
_cell_measurement_theta_min 2.1540
_cell_volume 1752.88(10)
_computing_cell_refinement 'CrysAlisPro 1.171.40.69a (Rigaku OD, 2020)'
_computing_data_collection 'CrysAlisPro 1.171.40.69a (Rigaku OD, 2020)'
_computing_data_reduction 'CrysAlisPro 1.171.40.69a (Rigaku OD, 2020)'
_computing_molecular_graphics 'Olex2 1.5 (Dolomanov et al., 2009)'
_computing_publication_material 'Olex2 1.5 (Dolomanov et al., 2009)'
_computing_structure_refinement 'SHELXL 2019/3 (Sheldrick, 2015)'
_computing_structure_solution 'SHELXT 2018/2 (Sheldrick, 2018)'
_diffrn_ambient_temperature 293(2)
_diffrn_detector 'CCD plate'
_diffrn_detector_area_resol_mean 16.0606
_diffrn_detector_type EosS2
_diffrn_measured_fraction_theta_full 0.999
_diffrn_measured_fraction_theta_max 0.841
_diffrn_measurement_details
;
List of Runs (angles in degrees, time in seconds):

  # Type    Start    End  Width  t~exp~   \w     \q     \k     \f   Frames
#--------------------------------------------------------------------------
  1  \w    -10.00  20.00   1.00   45.00    --   14.53  77.00-120.00   30
  2  \w    -47.00  58.00   1.00   45.00    --   14.53   0.00  60.00  105
  3  \w     35.00  75.00   1.00   45.00    --   14.53-137.00  50.00   40
  4  \w    -41.00  10.00   1.00   45.00    --  -16.64 -77.00-150.00   51
;
_diffrn_measurement_device 'four-circle diffractometer'
_diffrn_measurement_device_type 'SuperNova, Single source at offset/far, EosS2'
_diffrn_measurement_method '\w scans'
_diffrn_orient_matrix_type 'CrysAlisPro convention (1999,Acta A55,543-557)'
_diffrn_orient_matrix_UB_11 -0.0428500000
_diffrn_orient_matrix_UB_12 -0.0141999000
_diffrn_orient_matrix_UB_13 -0.0295211000
_diffrn_orient_matrix_UB_21 0.0065619000
_diffrn_orient_matrix_UB_22 -0.1032171000
_diffrn_orient_matrix_UB_23 0.0036935000
_diffrn_orient_matrix_UB_31 -0.0365373000
_diffrn_orient_matrix_UB_32 -0.0019159000
_diffrn_orient_matrix_UB_33 0.0199875000
_diffrn_radiation_monochromator mirror
_diffrn_radiation_probe x-ray
_diffrn_radiation_type 'Mo K\a'
_diffrn_radiation_wavelength 0.71073
_diffrn_reflns_av_R_equivalents 0.0258
_diffrn_reflns_av_unetI/netI 0.0541
_diffrn_reflns_Laue_measured_fraction_full 0.999
_diffrn_reflns_Laue_measured_fraction_max 0.841
_diffrn_reflns_limit_h_max 16
_diffrn_reflns_limit_h_min -16
_diffrn_reflns_limit_k_max 5
_diffrn_reflns_limit_k_min -8
_diffrn_reflns_limit_l_max 26
_diffrn_reflns_limit_l_min -27
_diffrn_reflns_number 8558
_diffrn_reflns_point_group_measured_fraction_full 0.999
_diffrn_reflns_point_group_measured_fraction_max 0.841
_diffrn_reflns_theta_full 25.242
_diffrn_reflns_theta_max 29.196
_diffrn_reflns_theta_min 2.058
_diffrn_source 'micro-focus sealed X-ray tube'
_diffrn_source_type 'SuperNova (Mo) X-ray Source'
_exptl_absorpt_coefficient_mu 0.094
_exptl_absorpt_correction_T_max 1.00000
_exptl_absorpt_correction_T_min 0.46159
_exptl_absorpt_correction_type multi-scan
_exptl_absorpt_process_details
;
CrysAlisPro 1.171.40.69a (Rigaku Oxford Diffraction, 2020)
Empirical absorption correction using spherical harmonics,
 implemented in SCALE3 ABSPACK scaling algorithm.
;
_exptl_crystal_colour white
_exptl_crystal_density_diffrn 1.331
_exptl_crystal_density_method 'not measured'
_exptl_crystal_description cubic
_exptl_crystal_F_000 736
_exptl_crystal_size_max 0.2
_exptl_crystal_size_mid 0.2
_exptl_crystal_size_min 0.2
_refine_diff_density_max 0.163
_refine_diff_density_min -0.217
_refine_diff_density_rms 0.039
_refine_ls_extinction_method none
_refine_ls_goodness_of_fit_ref 0.931
_refine_ls_hydrogen_treatment mixed
_refine_ls_matrix_type full
_refine_ls_number_parameters 245
_refine_ls_number_reflns 3996
_refine_ls_number_restraints 0
_refine_ls_restrained_S_all 0.931
_refine_ls_R_factor_all 0.0897
_refine_ls_R_factor_gt 0.0480
_refine_ls_shift/su_max 0.000
_refine_ls_shift/su_mean 0.000
_refine_ls_structure_factor_coef Fsqd
_refine_ls_weighting_details 'w=1/[\s^2^(Fo^2^)+(0.0540P)^2^] where P=(Fo^2^+2Fc^2^)/3'
_refine_ls_weighting_scheme calc
_refine_ls_wR_factor_gt 0.0999
_refine_ls_wR_factor_ref 0.1128
_reflns_Friedel_coverage 0.000
_reflns_number_gt 2438
_reflns_number_total 3996
_reflns_threshold_expression 'I > 2\s(I)'
_cod_data_source_file d4md00285g2.cif
_cod_data_source_block 4n
_cod_database_code 7249076
_shelx_shelxl_version_number 2019/3
_chemical_oxdiff_formula 'C H N O'
_shelx_space_group_comment
;
The symmetry employed for this shelxl refinement is uniquely defined
by the following loop, which should always be used as a source of
symmetry information in preference to the above space-group names.
They are only intended as comments.
;
_shelx_estimated_absorpt_t_max 0.981
_shelx_estimated_absorpt_t_min 0.980
_olex2_refinement_description
;
1. Fixed Uiso
 At 1.2 times of:
  All C(H) groups
 At 1.5 times of:
  All C(H,H,H) groups
2.a Aromatic/amide H refined with riding coordinates:
 C5(H5), C11(H11), C5A(H5A), C7(H7), C7A(H7A), C4A(H4A)
2.b Idealised Me refined as rotating group:
 C14(H14A,H14B,H14C), C12(H12A,H12B,H12C), C13(H13A,H13B,H13C)
;
_olex2_submission_special_instructions 'No special instructions were received'
_oxdiff_exptl_absorpt_empirical_details
;
Empirical correction (ABSPACK) includes:
- Absorption correction using spherical harmonics
- Frame scaling
;
_oxdiff_exptl_absorpt_empirical_full_max 1.846
_oxdiff_exptl_absorpt_empirical_full_min 0.636

loop_
_space_group_symop_operation_xyz
'x, y, z'
'-x+1/2, y+1/2, -z+1/2'
'-x, -y, -z'
'x-1/2, -y-1/2, z-1/2'

loop_
_atom_site_label
_atom_site_type_symbol
_atom_site_fract_x
_atom_site_fract_y
_atom_site_fract_z
_atom_site_U_iso_or_equiv
_atom_site_adp_type
_atom_site_occupancy
_atom_site_site_symmetry_order
_atom_site_calc_flag
_atom_site_refinement_flags_posn
_atom_site_refinement_flags_adp
_atom_site_refinement_flags_occupancy
_atom_site_disorder_assembly
_atom_site_disorder_group
O1 O 0.55142(10) 0.6734(2) 0.92685(5) 0.0529(4) Uani 1 1 d . . . . .
O2 O 0.47230(9) 1.0354(2) 0.90029(6) 0.0513(4) Uani 1 1 d . . . . .
N1 N 0.47895(10) 0.5405(2) 0.68711(6) 0.0354(3) Uani 1 1 d . . . . .
N2 N 0.41437(10) 0.5740(2) 0.62337(6) 0.0377(4) Uani 1 1 d . . . . .
O3 O 0.38286(11) 1.1541(2) 0.77288(6) 0.0628(4) Uani 1 1 d . . . . .
N4 N 0.51211(10) 0.2979(2) 0.62630(6) 0.0383(4) Uani 1 1 d . . . . .
N3A N 0.24706(11) 0.2736(2) 0.31383(6) 0.0450(4) Uani 1 1 d . . . . .
N1A N 0.36583(12) 0.0581(3) 0.37206(7) 0.0471(4) Uani 1 1 d . . . . .
C3 C 0.43746(12) 0.4247(3) 0.58878(7) 0.0332(4) Uani 1 1 d . . . . .
C9A C 0.28556(12) 0.3379(3) 0.38039(7) 0.0343(4) Uani 1 1 d . . . . .
C6 C 0.47582(12) 0.6658(3) 0.74197(7) 0.0344(4) Uani 1 1 d . . . . .
C6A C 0.38543(12) 0.3943(3) 0.51640(7) 0.0327(4) Uani 1 1 d . . . . .
C5 C 0.53608(12) 0.3770(3) 0.68720(7) 0.0382(4) Uani 1 1 d . . . . .
H5 H 0.585794 0.326169 0.724929 0.046 Uiso 1 1 calc R U . . .
C8A C 0.35991(12) 0.2033(3) 0.41708(7) 0.0349(4) Uani 1 1 d . . . . .
C10 C 0.51378(13) 0.7231(3) 0.86041(7) 0.0374(4) Uani 1 1 d . . . . .
C9 C 0.47000(13) 0.9100(3) 0.84772(8) 0.0378(4) Uani 1 1 d . . . . .
C11 C 0.51685(13) 0.5980(3) 0.80730(7) 0.0385(4) Uani 1 1 d . . . . .
H11 H 0.545697 0.472458 0.815611 0.046 Uiso 1 1 calc R U . . .
C5A C 0.31177(13) 0.5317(3) 0.47946(8) 0.0406(4) Uani 1 1 d . . . . .
H5A H 0.296636 0.643620 0.501077 0.049 Uiso 1 1 calc R U . . .
C7 C 0.43052(13) 0.8489(3) 0.72770(8) 0.0401(4) Uani 1 1 d . . . . .
H7 H 0.402893 0.890088 0.683212 0.048 Uiso 1 1 calc R U . . .
C8 C 0.42687(13) 0.9708(3) 0.78099(8) 0.0400(4) Uani 1 1 d . . . . .
C7A C 0.41009(13) 0.2290(3) 0.48538(7) 0.0398(4) Uani 1 1 d . . . . .
H7A H 0.458859 0.137157 0.509391 0.048 Uiso 1 1 calc R U . . .
C4A C 0.26140(14) 0.5044(3) 0.41181(8) 0.0438(5) Uani 1 1 d . . . . .
H4A H 0.212299 0.595771 0.387854 0.053 Uiso 1 1 calc R U . . .
C2A C 0.29766(15) 0.1090(3) 0.31213(8) 0.0467(5) Uani 1 1 d . . . . .
H2A H 0.2886(13) 0.024(3) 0.2739(9) 0.056 Uiso 1 1 d . U . . .
C14 C 0.30531(16) 1.1954(3) 0.71119(10) 0.0639(6) Uani 1 1 d . . . . .
H14A H 0.337745 1.187810 0.674641 0.096 Uiso 1 1 calc R U . . .
H14B H 0.277223 1.325076 0.712959 0.096 Uiso 1 1 calc R U . . .
H14C H 0.248366 1.101243 0.704126 0.096 Uiso 1 1 calc R U . . .
C12 C 0.6009(2) 0.4876(3) 0.94316(10) 0.0755(7) Uani 1 1 d . . . . .
H12A H 0.661718 0.478986 0.925408 0.113 Uiso 1 1 calc R U . . .
H12B H 0.550873 0.385794 0.923739 0.113 Uiso 1 1 calc R U . . .
H12C H 0.623812 0.472281 0.991370 0.113 Uiso 1 1 calc R U . . .
C13 C 0.38084(17) 1.0282(4) 0.92522(10) 0.0824(8) Uani 1 1 d . . . . .
H13A H 0.319677 1.075500 0.891153 0.124 Uiso 1 1 calc R U . . .
H13B H 0.392560 1.109093 0.964794 0.124 Uiso 1 1 calc R U . . .
H13C H 0.368482 0.895087 0.936550 0.124 Uiso 1 1 calc R U . . .
H1A H 0.4046(15) -0.052(3) 0.3786(9) 0.057(6) Uiso 1 1 d . . . . .

loop_
_atom_site_aniso_label
_atom_site_aniso_U_11
_atom_site_aniso_U_22
_atom_site_aniso_U_33
_atom_site_aniso_U_23
_atom_site_aniso_U_13
_atom_site_aniso_U_12
O1 0.0749(9) 0.0530(9) 0.0261(6) -0.0074(6) 0.0060(6) 0.0092(7)
O2 0.0555(8) 0.0551(9) 0.0433(7) -0.0270(7) 0.0133(6) -0.0024(7)
N1 0.0398(8) 0.0411(9) 0.0222(6) -0.0081(7) 0.0033(6) 0.0049(7)
N2 0.0440(8) 0.0421(9) 0.0229(6) -0.0062(7) 0.0021(6) 0.0079(7)
O3 0.0900(10) 0.0456(9) 0.0498(8) -0.0072(7) 0.0142(7) 0.0226(8)
N4 0.0422(8) 0.0442(9) 0.0242(6) -0.0080(7) 0.0017(6) 0.0087(7)
N3A 0.0552(9) 0.0476(10) 0.0245(7) -0.0039(7) -0.0021(6) 0.0070(8)
N1A 0.0579(10) 0.0477(10) 0.0252(7) -0.0116(7) -0.0062(7) 0.0191(8)
C3 0.0357(9) 0.0383(10) 0.0248(7) -0.0050(8) 0.0067(7) 0.0030(8)
C9A 0.0372(9) 0.0398(10) 0.0222(7) 0.0012(8) 0.0021(7) 0.0025(8)
C6 0.0367(9) 0.0387(11) 0.0270(8) -0.0111(8) 0.0075(7) -0.0010(8)
C6A 0.0354(8) 0.0380(10) 0.0227(7) -0.0040(8) 0.0048(7) 0.0032(8)
C5 0.0395(9) 0.0442(11) 0.0259(8) -0.0076(8) 0.0007(7) 0.0085(8)
C8A 0.0390(9) 0.0379(10) 0.0245(7) -0.0063(8) 0.0034(7) 0.0051(8)
C10 0.0401(9) 0.0449(11) 0.0250(8) -0.0094(8) 0.0056(7) -0.0025(8)
C9 0.0408(9) 0.0408(11) 0.0325(8) -0.0172(8) 0.0110(7) -0.0035(8)
C11 0.0467(10) 0.0357(11) 0.0311(8) -0.0090(8) 0.0076(7) 0.0041(8)
C5A 0.0483(10) 0.0406(11) 0.0317(8) -0.0050(8) 0.0092(8) 0.0093(9)
C7 0.0482(10) 0.0438(12) 0.0273(8) -0.0039(8) 0.0090(7) 0.0043(9)
C8 0.0456(10) 0.0341(11) 0.0414(9) -0.0075(9) 0.0139(8) 0.0035(8)
C7A 0.0432(9) 0.0442(11) 0.0246(8) -0.0045(8) -0.0033(7) 0.0131(8)
C4A 0.0479(10) 0.0446(12) 0.0328(9) 0.0019(9) 0.0009(8) 0.0159(9)
C2A 0.0567(11) 0.0518(13) 0.0236(8) -0.0084(9) -0.0024(8) 0.0075(10)
C14 0.0640(13) 0.0602(15) 0.0698(14) 0.0115(12) 0.0220(11) 0.0212(11)
C12 0.1168(19) 0.0649(17) 0.0370(11) 0.0019(11) 0.0081(12) 0.0239(15)
C13 0.0712(15) 0.120(2) 0.0642(14) -0.0451(15) 0.0330(12) -0.0008(15)

loop_
_atom_type_symbol
_atom_type_description
_atom_type_scat_dispersion_real
_atom_type_scat_dispersion_imag
_atom_type_scat_source
C C 0.0033 0.0016 'International Tables Vol C Tables 4.2.6.8 and 6.1.1.4'
H H 0.0000 0.0000 'International Tables Vol C Tables 4.2.6.8 and 6.1.1.4'
N N 0.0061 0.0033 'International Tables Vol C Tables 4.2.6.8 and 6.1.1.4'
O O 0.0106 0.0060 'International Tables Vol C Tables 4.2.6.8 and 6.1.1.4'

loop_
_geom_angle_atom_site_label_1
_geom_angle_atom_site_label_2
_geom_angle_atom_site_label_3
_geom_angle
_geom_angle_site_symmetry_1
_geom_angle_site_symmetry_3
_geom_angle_publ_flag
C10 O1 C12 118.26(14) . . ?
C9 O2 C13 115.14(14) . . ?
N2 N1 C6 121.06(13) . . ?
C5 N1 N2 109.54(12) . . ?
C5 N1 C6 129.35(13) . . ?
C3 N2 N1 102.55(13) . . ?
C8 O3 C14 117.59(15) . . ?
C5 N4 C3 102.94(14) . . ?
C2A N3A C9A 104.38(14) . . ?
C8A N1A H1A 129.6(12) . . ?
C2A N1A C8A 106.67(16) . . ?
C2A N1A H1A 123.8(12) . . ?
N2 C3 N4 114.36(13) . . ?
N2 C3 C6A 122.95(14) . . ?
N4 C3 C6A 122.68(14) . . ?
N3A C9A C8A 109.53(15) . . ?
C4A C9A N3A 130.58(15) . . ?
C4A C9A C8A 119.89(14) . . ?
C11 C6 N1 118.90(15) . . ?
C7 C6 N1 118.52(14) . . ?
C7 C6 C11 122.58(15) . . ?
C5A C6A C3 120.66(15) . . ?
C7A C6A C3 118.96(14) . . ?
C7A C6A C5A 120.38(14) . . ?
N1 C5 H5 124.7 . . ?
N4 C5 N1 110.61(14) . . ?
N4 C5 H5 124.7 . . ?
N1A C8A C9A 105.51(13) . . ?
N1A C8A C7A 132.56(16) . . ?
C7A C8A C9A 121.92(15) . . ?
O1 C10 C9 115.56(14) . . ?
O1 C10 C11 123.74(16) . . ?
C9 C10 C11 120.70(15) . . ?
O2 C9 C10 120.18(15) . . ?
O2 C9 C8 120.49(16) . . ?
C10 C9 C8 119.30(15) . . ?
C6 C11 C10 118.15(16) . . ?
C6 C11 H11 120.9 . . ?
C10 C11 H11 120.9 . . ?
C6A C5A H5A 119.3 . . ?
C4A C5A C6A 121.40(16) . . ?
C4A C5A H5A 119.3 . . ?
C6 C7 H7 120.7 . . ?
C6 C7 C8 118.63(15) . . ?
C8 C7 H7 120.7 . . ?
O3 C8 C9 115.67(15) . . ?
O3 C8 C7 123.72(16) . . ?
C7 C8 C9 120.61(17) . . ?
C6A C7A C8A 117.92(15) . . ?
C6A C7A H7A 121.0 . . ?
C8A C7A H7A 121.0 . . ?
C9A C4A H4A 120.8 . . ?
C5A C4A C9A 118.48(16) . . ?
C5A C4A H4A 120.8 . . ?
N3A C2A N1A 113.91(16) . . ?
N3A C2A H2A 126.2(11) . . ?
N1A C2A H2A 119.9(11) . . ?
O3 C14 H14A 109.5 . . ?
O3 C14 H14B 109.5 . . ?
O3 C14 H14C 109.5 . . ?
H14A C14 H14B 109.5 . . ?
H14A C14 H14C 109.5 . . ?
H14B C14 H14C 109.5 . . ?
O1 C12 H12A 109.5 . . ?
O1 C12 H12B 109.5 . . ?
O1 C12 H12C 109.5 . . ?
H12A C12 H12B 109.5 . . ?
H12A C12 H12C 109.5 . . ?
H12B C12 H12C 109.5 . . ?
O2 C13 H13A 109.5 . . ?
O2 C13 H13B 109.5 . . ?
O2 C13 H13C 109.5 . . ?
H13A C13 H13B 109.5 . . ?
H13A C13 H13C 109.5 . . ?
H13B C13 H13C 109.5 . . ?

loop_
_geom_bond_atom_site_label_1
_geom_bond_atom_site_label_2
_geom_bond_distance
_geom_bond_site_symmetry_2
_geom_bond_publ_flag
O1 C10 1.3621(18) . ?
O1 C12 1.417(2) . ?
O2 C9 1.3720(19) . ?
O2 C13 1.421(2) . ?
N1 N2 1.3683(16) . ?
N1 C6 1.4247(19) . ?
N1 C5 1.338(2) . ?
N2 C3 1.322(2) . ?
O3 C8 1.364(2) . ?
O3 C14 1.416(2) . ?
N4 C3 1.368(2) . ?
N4 C5 1.3202(18) . ?
N3A C9A 1.3934(18) . ?
N3A C2A 1.305(2) . ?
N1A C8A 1.371(2) . ?
N1A C2A 1.351(2) . ?
N1A H1A 0.892(19) . ?
C3 C6A 1.4715(19) . ?
C9A C8A 1.394(2) . ?
C9A C4A 1.383(2) . ?
C6 C11 1.382(2) . ?
C6 C7 1.375(2) . ?
C6A C5A 1.404(2) . ?
C6A C7A 1.375(2) . ?
C5 H5 0.9300 . ?
C8A C7A 1.3884(19) . ?
C10 C9 1.389(2) . ?
C10 C11 1.395(2) . ?
C9 C8 1.395(2) . ?
C11 H11 0.9300 . ?
C5A H5A 0.9300 . ?
C5A C4A 1.378(2) . ?
C7 H7 0.9300 . ?
C7 C8 1.387(2) . ?
C7A H7A 0.9300 . ?
C4A H4A 0.9300 . ?
C2A H2A 0.956(18) . ?
C14 H14A 0.9600 . ?
C14 H14B 0.9600 . ?
C14 H14C 0.9600 . ?
C12 H12A 0.9600 . ?
C12 H12B 0.9600 . ?
C12 H12C 0.9600 . ?
C13 H13A 0.9600 . ?
C13 H13B 0.9600 . ?
C13 H13C 0.9600 . ?

loop_
_geom_torsion_atom_site_label_1
_geom_torsion_atom_site_label_2
_geom_torsion_atom_site_label_3
_geom_torsion_atom_site_label_4
_geom_torsion
_geom_torsion_site_symmetry_1
_geom_torsion_site_symmetry_2
_geom_torsion_site_symmetry_3
_geom_torsion_site_symmetry_4
_geom_torsion_publ_flag
O1 C10 C9 O2 3.8(2) . . . . ?
O1 C10 C9 C8 -178.24(15) . . . . ?
O1 C10 C11 C6 179.89(15) . . . . ?
O2 C9 C8 O3 -3.8(2) . . . . ?
O2 C9 C8 C7 175.90(15) . . . . ?
N1 N2 C3 N4 0.26(17) . . . . ?
N1 N2 C3 C6A 178.79(14) . . . . ?
N1 C6 C11 C10 179.60(14) . . . . ?
N1 C6 C7 C8 179.66(14) . . . . ?
N2 N1 C6 C11 161.15(14) . . . . ?
N2 N1 C6 C7 -17.9(2) . . . . ?
N2 N1 C5 N4 -0.53(19) . . . . ?
N2 C3 C6A C5A 3.6(2) . . . . ?
N2 C3 C6A C7A -176.39(16) . . . . ?
N4 C3 C6A C5A -177.95(15) . . . . ?
N4 C3 C6A C7A 2.0(2) . . . . ?
N3A C9A C8A N1A 0.07(18) . . . . ?
N3A C9A C8A C7A -178.98(16) . . . . ?
N3A C9A C4A C5A 179.71(17) . . . . ?
N1A C8A C7A C6A -179.60(18) . . . . ?
C3 N4 C5 N1 0.64(18) . . . . ?
C3 C6A C5A C4A -179.24(16) . . . . ?
C3 C6A C7A C8A 179.93(15) . . . . ?
C9A N3A C2A N1A 0.5(2) . . . . ?
C9A C8A C7A C6A -0.8(2) . . . . ?
C6 N1 N2 C3 -177.42(14) . . . . ?
C6 N1 C5 N4 176.79(15) . . . . ?
C6 C7 C8 O3 -179.24(16) . . . . ?
C6 C7 C8 C9 1.1(3) . . . . ?
C6A C5A C4A C9A -0.5(3) . . . . ?
C5 N1 N2 C3 0.16(17) . . . . ?
C5 N1 C6 C11 -15.9(3) . . . . ?
C5 N1 C6 C7 165.06(16) . . . . ?
C5 N4 C3 N2 -0.56(18) . . . . ?
C5 N4 C3 C6A -179.10(15) . . . . ?
C8A N1A C2A N3A -0.4(2) . . . . ?
C8A C9A C4A C5A -0.4(3) . . . . ?
C10 C9 C8 O3 178.26(15) . . . . ?
C10 C9 C8 C7 -2.1(3) . . . . ?
C9 C10 C11 C6 0.4(2) . . . . ?
C11 C6 C7 C8 0.7(3) . . . . ?
C11 C10 C9 O2 -176.68(15) . . . . ?
C11 C10 C9 C8 1.3(3) . . . . ?
C5A C6A C7A C8A -0.1(2) . . . . ?
C7 C6 C11 C10 -1.4(3) . . . . ?
C7A C6A C5A C4A 0.8(3) . . . . ?
C4A C9A C8A N1A -179.82(16) . . . . ?
C4A C9A C8A C7A 1.1(2) . . . . ?
C2A N3A C9A C8A -0.32(19) . . . . ?
C2A N3A C9A C4A 179.55(19) . . . . ?
C2A N1A C8A C9A 0.20(19) . . . . ?
C2A N1A C8A C7A 179.11(19) . . . . ?
C14 O3 C8 C9 -156.95(16) . . . . ?
C14 O3 C8 C7 23.4(2) . . . . ?
C12 O1 C10 C9 -177.50(17) . . . . ?
C12 O1 C10 C11 3.0(3) . . . . ?
C13 O2 C9 C10 -92.0(2) . . . . ?
C13 O2 C9 C8 90.0(2) . . . . ?
